data_7001702
loop_
_publ_author_name
'Teo, Peili'
'Koh, L. L.'
'Hor, T. S. Andy'

_publ_section_title
;
 Na+ and Ca2+ ion selective pyridylcarboxylate rings of Pd(II) and
 Pt(II)
;
_journal_issue 29
_journal_name_full 'Dalton Transactions'
_journal_page_first 5637
_journal_paper_doi 10.1039/b821379h
_journal_year 2009
_chemical_formula_sum 'C86 H76 F12 N2 O6 P6 Pt2'
_chemical_formula_weight 2037.49
_chemical_name_systematic
;
?
;
_space_group_IT_number 15
_symmetry_cell_setting monoclinic
_symmetry_space_group_name_Hall '-C 2yc'
_symmetry_space_group_name_H-M 'C 1 2/c 1'
_atom_sites_solution_hydrogens geom
_atom_sites_solution_primary direct
_atom_sites_solution_secondary difmap
_audit_creation_method SHELXL-97
_cell_angle_alpha 90.00
_cell_angle_beta 92.178(3)
_cell_angle_gamma 90.00
_cell_formula_units_Z 4
_cell_length_a 20.180(3)
_cell_length_b 13.867(2)
_cell_length_c 31.879(4)
_cell_measurement_reflns_used 2915
_cell_measurement_temperature 223(2)
_cell_measurement_theta_max 19.57
_cell_measurement_theta_min 2.22
_cell_volume 8914(2)
_computing_cell_refinement 'Bruker SMART'
_computing_data_collection 'Bruker SMART'
_computing_data_reduction 'Bruker SAINT'
_computing_molecular_graphics 'Bruker SHELXTL'
_computing_publication_material 'Bruker SHELXTL'
_computing_structure_refinement 'SHELXL-97 (Sheldrick, 1997)'
_computing_structure_solution 'SHELXS-97 (Sheldrick, 1990)'
_diffrn_ambient_temperature 223(2)
_diffrn_measured_fraction_theta_full 1.000
_diffrn_measured_fraction_theta_max 1.000
_diffrn_measurement_device_type 'CCD area detector'
_diffrn_measurement_method 'phi and omega scans'
_diffrn_radiation_monochromator graphite
_diffrn_radiation_source 'fine-focus sealed tube'
_diffrn_radiation_type MoK\a
_diffrn_radiation_wavelength 0.71073
_diffrn_reflns_av_R_equivalents 0.0801
_diffrn_reflns_av_sigmaI/netI 0.0970
_diffrn_reflns_limit_h_max 25
_diffrn_reflns_limit_h_min -26
_diffrn_reflns_limit_k_max 18
_diffrn_reflns_limit_k_min -10
_diffrn_reflns_limit_l_max 37
_diffrn_reflns_limit_l_min -41
_diffrn_reflns_number 30945
_diffrn_reflns_theta_full 27.50
_diffrn_reflns_theta_max 27.50
_diffrn_reflns_theta_min 1.78
_exptl_absorpt_coefficient_mu 3.318
_exptl_absorpt_correction_T_max 0.6188
_exptl_absorpt_correction_T_min 0.4360
_exptl_absorpt_correction_type multi-scan
_exptl_absorpt_process_details 'Sadabs, (Sheldrick 2001)'
_exptl_crystal_colour Colourless
_exptl_crystal_density_diffrn 1.515
_exptl_crystal_density_meas ?
_exptl_crystal_density_method .
_exptl_crystal_description Block
_exptl_crystal_F_000 4016
_exptl_crystal_size_max 0.30
_exptl_crystal_size_mid 0.20
_exptl_crystal_size_min 0.16
_refine_diff_density_max 1.780
_refine_diff_density_min -0.876
_refine_diff_density_rms 0.149
_refine_ls_extinction_method none
_refine_ls_goodness_of_fit_ref 1.003
_refine_ls_hydrogen_treatment mixed
_refine_ls_matrix_type full
_refine_ls_number_parameters 540
_refine_ls_number_reflns 10219
_refine_ls_number_restraints 75
_refine_ls_restrained_S_all 1.003
_refine_ls_R_factor_all 0.1122
_refine_ls_R_factor_gt 0.0630
_refine_ls_shift/su_max 0.175
_refine_ls_shift/su_mean 0.008
_refine_ls_structure_factor_coef Fsqd
_refine_ls_weighting_details 'calc w=1/[\s^2^(Fo^2^)+(0.0764P)^2^+0.0000P] where P=(Fo^2^+2Fc^2^)/3'
_refine_ls_weighting_scheme calc
_refine_ls_wR_factor_gt 0.1411
_refine_ls_wR_factor_ref 0.1583
_reflns_number_gt 6342
_reflns_number_total 10219
_reflns_threshold_expression >2sigma(I)
_cod_data_source_file b821379h.txt
_cod_data_source_block 7494
_cod_depositor_comments
;
The following automatic conversions were performed:
'_symmetry_cell_setting' value 'Monoclinic' changed to 'monoclinic'
according to '/home/saulius/struct/CIF-dictionaries/cif_core.dic'
dictionary named 'cif_core.dic' version 2.4.1 from
2010-06-29.

'_exptl_absorpt_correction_type' value 'Multi-scan' changed
to 'multi-scan' according to
'/home/saulius/struct/CIF-dictionaries/cif_core.dic' dictionary named
'cif_core.dic' version 2.4.1 from 2010-06-29.

Automatic conversion script
Id: cif_fix_enum 1527 2010-12-29 10:47:43Z saulius 
;
_cod_original_cell_volume 8915(2)
_cod_original_sg_symbol_H-M C2/c
_cod_database_code 7001702

loop_
_symmetry_equiv_pos_as_xyz
'x, y, z'
'-x, y, -z+1/2'
'x+1/2, y+1/2, z'
'-x+1/2, y+1/2, -z+1/2'
'-x, -y, -z'
'x, -y, z-1/2'
'-x+1/2, -y+1/2, -z'
'x+1/2, -y+1/2, z-1/2'

loop_
_atom_site_label
_atom_site_type_symbol
_atom_site_fract_x
_atom_site_fract_y
_atom_site_fract_z
_atom_site_U_iso_or_equiv
_atom_site_adp_type
_atom_site_occupancy
_atom_site_symmetry_multiplicity
_atom_site_calc_flag
_atom_site_refinement_flags
_atom_site_disorder_assembly
_atom_site_disorder_group
Pt1 Pt 0.385066(7) 0.407624(12) 0.149564(4) 0.03991(4) Uani 1 1 d . . .
P1 P 0.28410(5) 0.47373(9) 0.13558(3) 0.0449(3) Uani 1 1 d . . .
P2 P 0.43036(5) 0.43410(8) 0.08735(3) 0.0417(3) Uani 1 1 d . . .
O1 O 0.59193(15) 0.5041(2) 0.26809(9) 0.0660(10) Uani 1 1 d . . .
O2 O 0.65182(12) 0.3782(2) 0.29162(8) 0.0472(8) Uani 1 1 d . . .
N1 N 0.46969(15) 0.3391(2) 0.17353(9) 0.0435(9) Uani 1 1 d . . .
C1 C 0.52355(19) 0.3868(3) 0.18682(12) 0.0491(13) Uani 1 1 d . . .
H1 H 0.5233 0.4544 0.1850 0.059 Uiso 1 1 calc R . .
C2 C 0.57970(18) 0.3420(4) 0.20316(11) 0.0519(13) Uani 1 1 d . . .
C3 C 0.5784(2) 0.2429(4) 0.20622(14) 0.0765(17) Uani 1 1 d . . .
H3 H 0.6160 0.2098 0.2169 0.092 Uiso 1 1 calc R . .
C4 C 0.5221(2) 0.1916(4) 0.19367(17) 0.0799(18) Uani 1 1 d . . .
H4 H 0.5204 0.1241 0.1962 0.096 Uiso 1 1 calc R . .
C5 C 0.4678(2) 0.2438(4) 0.17713(13) 0.0608(14) Uani 1 1 d . . .
H5 H 0.4291 0.2106 0.1684 0.073 Uiso 1 1 calc R . .
C6 C 0.6382(2) 0.3991(4) 0.21831(13) 0.0671(16) Uani 1 1 d . . .
H6A H 0.6443 0.4550 0.2001 0.081 Uiso 1 1 calc R . .
H6B H 0.6783 0.3593 0.2180 0.081 Uiso 1 1 calc R . .
C7 C 0.62582(18) 0.4319(3) 0.26262(12) 0.0482(12) Uani 1 1 d . . .
C1A C 0.2699(2) 0.5623(4) 0.17630(14) 0.0616(15) Uani 1 1 d . . .
C2A C 0.2314(2) 0.5398(4) 0.20958(12) 0.0726(16) Uani 1 1 d . . .
H2A H 0.2082 0.4811 0.2097 0.087 Uiso 1 1 calc R . .
C3A C 0.2267(3) 0.6028(5) 0.24293(17) 0.102(2) Uani 1 1 d . . .
H3A H 0.2012 0.5864 0.2660 0.122 Uiso 1 1 calc R . .
C4A C 0.2592(3) 0.6890(5) 0.24217(16) 0.108(2) Uani 1 1 d . . .
H4A H 0.2545 0.7327 0.2644 0.129 Uiso 1 1 calc R . .
C5A C 0.2987(3) 0.7133(5) 0.20958(18) 0.107(2) Uani 1 1 d . . .
H5A H 0.3212 0.7726 0.2093 0.128 Uiso 1 1 calc R . .
C6A C 0.3043(2) 0.6480(4) 0.17746(15) 0.0720(16) Uani 1 1 d . . .
H6A1 H 0.3326 0.6624 0.1555 0.086 Uiso 1 1 calc R . .
C1B C 0.2197(2) 0.3830(3) 0.13865(12) 0.0547(14) Uani 1 1 d . . .
C2B C 0.1532(2) 0.4141(4) 0.13273(16) 0.0783(18) Uani 1 1 d . . .
H2B H 0.1426 0.4787 0.1266 0.094 Uiso 1 1 calc R . .
C3B C 0.1042(2) 0.3447(5) 0.13634(17) 0.092(2) Uani 1 1 d . . .
H3B H 0.0597 0.3639 0.1330 0.111 Uiso 1 1 calc R . .
C4B C 0.1175(3) 0.2514(5) 0.14442(16) 0.096(2) Uani 1 1 d . . .
H4B H 0.0828 0.2068 0.1466 0.116 Uiso 1 1 calc R . .
C5B C 0.1822(3) 0.2221(4) 0.14937(15) 0.0875(19) Uani 1 1 d . . .
H5B H 0.1921 0.1568 0.1544 0.105 Uiso 1 1 calc R . .
C6B C 0.2333(2) 0.2889(4) 0.14691(12) 0.0642(15) Uani 1 1 d . . .
H6B1 H 0.2776 0.2688 0.1510 0.077 Uiso 1 1 calc R . .
C1C C 0.26197(16) 0.5298(3) 0.08515(11) 0.0470(12) Uani 1 1 d . . .
C2C C 0.2568(2) 0.4719(4) 0.05046(12) 0.0595(14) Uani 1 1 d . . .
H2C H 0.2655 0.4056 0.0534 0.071 Uiso 1 1 calc R . .
C3C C 0.2396(2) 0.5075(4) 0.01190(14) 0.0783(18) Uani 1 1 d . . .
H3C H 0.2375 0.4665 -0.0116 0.094 Uiso 1 1 calc R . .
C4C C 0.2250(3) 0.6050(4) 0.00743(16) 0.085(2) Uani 1 1 d . . .
H4C H 0.2111 0.6301 -0.0188 0.102 Uiso 1 1 calc R . .
C5C C 0.2311(3) 0.6622(4) 0.04081(14) 0.0822(17) Uani 1 1 d . . .
H5C H 0.2235 0.7287 0.0374 0.099 Uiso 1 1 calc R . .
C6C C 0.2480(2) 0.6278(4) 0.07982(15) 0.0635(14) Uani 1 1 d . . .
H6C H 0.2502 0.6698 0.1030 0.076 Uiso 1 1 calc R . .
C1D C 0.42256(18) 0.5587(3) 0.07216(11) 0.0394(10) Uani 1 1 d . . .
C2D C 0.4060(2) 0.5910(3) 0.03207(14) 0.0562(13) Uani 1 1 d . . .
H2D H 0.3966 0.5465 0.0104 0.067 Uiso 1 1 calc R . .
C3D C 0.4032(2) 0.6905(4) 0.02392(16) 0.0701(16) Uani 1 1 d . . .
H3D H 0.3918 0.7120 -0.0034 0.084 Uiso 1 1 calc R . .
C4D C 0.4163(2) 0.7550(4) 0.05405(16) 0.0792(18) Uani 1 1 d . . .
H4D H 0.4147 0.8213 0.0480 0.095 Uiso 1 1 calc R . .
C5D C 0.4325(2) 0.7234(4) 0.09469(16) 0.0706(16) Uani 1 1 d . . .
H5D H 0.4408 0.7686 0.1162 0.085 Uiso 1 1 calc R . .
C6D C 0.4365(2) 0.6248(3) 0.10361(15) 0.0562(13) Uani 1 1 d . . .
H6D H 0.4487 0.6037 0.1309 0.067 Uiso 1 1 calc R . .
C1E C 0.40231(19) 0.3533(3) 0.04614(12) 0.0469(12) Uani 1 1 d . . .
C2E C 0.4261(2) 0.3597(3) 0.00568(12) 0.0548(13) Uani 1 1 d . . .
H2E H 0.4547 0.4104 -0.0011 0.066 Uiso 1 1 calc R . .
C3E C 0.4083(2) 0.2935(4) -0.02392(14) 0.0758(17) Uani 1 1 d . . .
H3E H 0.4240 0.2999 -0.0512 0.091 Uiso 1 1 calc R . .
C4E C 0.3683(3) 0.2184(4) -0.01502(16) 0.105(2) Uani 1 1 d . . .
H4E H 0.3568 0.1728 -0.0359 0.126 Uiso 1 1 calc R . .
C5E C 0.3444(4) 0.2091(5) 0.02481(17) 0.127(2) Uani 1 1 d . . .
H5E H 0.3158 0.1580 0.0311 0.153 Uiso 1 1 calc R . .
C6E C 0.3632(3) 0.2765(4) 0.05578(15) 0.0853(17) Uani 1 1 d . . .
H6E H 0.3488 0.2689 0.0833 0.102 Uiso 1 1 calc R . .
C1F C 0.51922(19) 0.4102(3) 0.08935(11) 0.0484(12) Uani 1 1 d . . .
C2F C 0.5404(2) 0.3155(3) 0.09042(13) 0.0542(13) Uani 1 1 d . . .
H2F H 0.5096 0.2649 0.0874 0.065 Uiso 1 1 calc R . .
C3F C 0.6065(2) 0.2959(4) 0.09587(14) 0.0701(16) Uani 1 1 d . . .
H3F H 0.6199 0.2311 0.0975 0.084 Uiso 1 1 calc R . .
C4F C 0.6535(2) 0.3653(4) 0.09907(15) 0.0779(18) Uani 1 1 d . . .
H4F H 0.6986 0.3489 0.1023 0.093 Uiso 1 1 calc R . .
C5F C 0.6337(2) 0.4613(4) 0.09748(14) 0.0728(17) Uani 1 1 d . . .
H5F H 0.6654 0.5110 0.0994 0.087 Uiso 1 1 calc R . .
C6F C 0.5655(2) 0.4836(4) 0.09300(14) 0.0610(14) Uani 1 1 d . . .
H6F H 0.5516 0.5483 0.0925 0.073 Uiso 1 1 calc R . .
O1S O 0.5364(6) 0.0629(9) 0.0799(4) 0.174(5) Uiso 0.50 1 d P . .
O2S O 0.4911(5) 0.6295(7) 0.2935(3) 0.142(4) Uani 0.50 1 d P . .
P3 P 0.34547(12) 1.00179(17) 0.13111(7) 0.1018(7) Uani 0.616(4) 1 d PD A 1
F1 F 0.28388(16) 1.0019(3) 0.15795(10) 0.332(6) Uani 0.616(4) 1 d PD A 1
F2 F 0.40376(16) 1.0001(3) 0.10434(11) 0.332(6) Uani 0.616(4) 1 d PD A 1
F3 F 0.29909(17) 1.0136(4) 0.09213(10) 0.259(3) Uani 0.616(4) 1 d PD A 1
F4 F 0.3374(2) 0.8922(2) 0.12668(16) 0.240(4) Uani 0.616(4) 1 d PD A 1
F6 F 0.3496(2) 1.1098(2) 0.13559(16) 0.240(4) Uani 0.616(4) 1 d PD A 1
F5 F 0.38855(17) 0.9886(4) 0.17033(10) 0.259(3) Uani 0.616(4) 1 d PD A 1
P3A P 0.34251(15) 0.9884(2) 0.13060(9) 0.1018(7) Uani 0.384(4) 1 d PD A 2
F1A F 0.28337(18) 0.9802(3) 0.15922(11) 0.243(5) Uani 0.384(4) 1 d PD A 2
F2A F 0.39908(17) 0.9939(3) 0.10150(11) 0.243(5) Uani 0.384(4) 1 d PD A 2
F4A F 0.31090(19) 0.9077(3) 0.10308(13) 0.204(4) Uani 0.384(4) 1 d PD A 2
F6A F 0.3734(3) 1.0665(3) 0.15834(13) 0.204(4) Uani 0.384(4) 1 d PD A 2
F5A F 0.37854(19) 0.9107(3) 0.15643(13) 0.192(5) Uani 0.384(4) 1 d PD A 2
F3A F 0.30383(19) 1.0631(3) 0.10428(13) 0.192(5) Uani 0.384(4) 1 d PD A 2

loop_
_atom_site_aniso_label
_atom_site_aniso_U_11
_atom_site_aniso_U_22
_atom_site_aniso_U_33
_atom_site_aniso_U_23
_atom_site_aniso_U_13
_atom_site_aniso_U_12
Pt1 0.03695(7) 0.04813(8) 0.03425(7) 0.00030(8) -0.00381(5) 0.00037(8)
P1 0.0361(5) 0.0620(7) 0.0366(5) 0.0058(5) -0.0004(4) 0.0009(5)
P2 0.0403(5) 0.0468(6) 0.0377(5) -0.0050(5) -0.0020(4) -0.0013(5)
O1 0.0564(17) 0.084(2) 0.0570(16) 0.0024(17) -0.0054(14) -0.0001(17)
O2 0.0406(14) 0.0643(18) 0.0366(13) -0.0034(13) -0.0019(11) -0.0003(13)
N1 0.0449(17) 0.0486(19) 0.0364(15) 0.0008(16) -0.0068(13) 0.0035(16)
C1 0.044(2) 0.061(3) 0.041(2) -0.005(2) -0.0004(17) 0.001(2)
C2 0.0346(19) 0.084(3) 0.0375(19) 0.002(2) 0.0020(16) 0.010(2)
C3 0.062(3) 0.095(4) 0.071(3) 0.011(3) -0.011(2) 0.027(3)
C4 0.082(3) 0.051(3) 0.106(4) 0.001(3) -0.010(3) 0.015(3)
C5 0.056(2) 0.072(3) 0.055(2) -0.001(2) -0.002(2) -0.002(2)
C6 0.047(2) 0.115(4) 0.039(2) -0.004(3) -0.0018(18) -0.002(3)
C7 0.0273(17) 0.069(3) 0.048(2) -0.003(2) -0.0044(16) -0.0127(18)
C1A 0.047(2) 0.084(3) 0.053(2) -0.004(2) -0.002(2) 0.015(2)
C2A 0.076(3) 0.105(4) 0.038(2) 0.002(3) 0.007(2) 0.032(3)
C3A 0.100(4) 0.143(5) 0.064(3) 0.010(3) 0.016(3) 0.059(4)
C4A 0.127(5) 0.129(5) 0.065(3) -0.033(3) -0.014(3) 0.059(4)
C5A 0.124(5) 0.103(4) 0.093(4) -0.030(4) -0.015(4) 0.037(4)
C6A 0.058(3) 0.088(4) 0.069(3) -0.021(3) -0.011(2) 0.021(3)
C1B 0.053(2) 0.080(3) 0.0305(18) 0.007(2) 0.0012(17) -0.013(2)
C2B 0.046(2) 0.103(4) 0.086(3) 0.010(3) -0.006(2) -0.006(3)
C3B 0.046(3) 0.125(5) 0.106(4) 0.005(4) -0.014(3) -0.024(3)
C4B 0.085(3) 0.125(5) 0.080(3) -0.010(4) 0.001(3) -0.048(3)
C5B 0.098(4) 0.096(4) 0.067(3) 0.008(3) -0.008(3) -0.041(3)
C6B 0.065(3) 0.077(3) 0.049(2) 0.010(2) -0.013(2) -0.021(3)
C1C 0.0231(17) 0.082(3) 0.0353(18) 0.008(2) -0.0027(14) -0.0017(19)
C2C 0.068(3) 0.070(3) 0.040(2) 0.003(2) -0.0082(19) -0.019(2)
C3C 0.072(3) 0.106(4) 0.057(3) 0.003(3) -0.003(2) -0.027(3)
C4C 0.068(3) 0.124(5) 0.062(3) 0.026(3) -0.012(2) -0.006(3)
C5C 0.096(4) 0.091(4) 0.060(3) 0.035(3) 0.008(3) 0.033(3)
C6C 0.062(3) 0.064(3) 0.065(3) 0.008(2) 0.010(2) 0.020(2)
C1D 0.0358(18) 0.041(2) 0.0414(19) 0.0020(18) 0.0065(16) -0.0027(17)
C2D 0.044(2) 0.065(3) 0.059(2) 0.000(2) 0.0014(19) 0.004(2)
C3D 0.066(3) 0.067(3) 0.077(3) 0.017(3) 0.008(2) 0.016(3)
C4D 0.071(3) 0.066(3) 0.101(4) 0.016(3) 0.011(3) 0.012(3)
C5D 0.063(3) 0.054(3) 0.095(3) -0.024(3) 0.006(3) -0.002(2)
C6D 0.051(2) 0.052(3) 0.066(3) -0.002(2) -0.005(2) -0.001(2)
C1E 0.050(2) 0.048(2) 0.042(2) 0.000(2) -0.0004(18) 0.000(2)
C2E 0.060(2) 0.057(3) 0.047(2) -0.011(2) 0.005(2) -0.020(2)
C3E 0.078(3) 0.097(4) 0.054(2) -0.023(3) 0.016(2) -0.016(3)
C4E 0.145(5) 0.101(4) 0.070(3) -0.037(3) 0.014(3) -0.061(4)
C5E 0.198(5) 0.108(4) 0.079(3) -0.046(3) 0.052(4) -0.091(4)
C6E 0.109(4) 0.089(3) 0.060(3) -0.010(3) 0.019(3) -0.056(3)
C1F 0.041(2) 0.071(3) 0.0332(18) -0.001(2) 0.0045(16) -0.006(2)
C2F 0.043(2) 0.061(3) 0.059(2) -0.007(2) 0.0077(19) 0.010(2)
C3F 0.068(3) 0.082(3) 0.062(3) -0.005(3) 0.018(2) 0.024(3)
C4F 0.045(2) 0.109(4) 0.079(3) -0.023(3) -0.001(2) 0.016(3)
C5F 0.049(2) 0.104(4) 0.066(3) -0.010(3) 0.010(2) -0.007(3)
C6F 0.043(2) 0.068(3) 0.071(3) 0.001(3) 0.002(2) 0.006(2)
O2S 0.174(8) 0.111(6) 0.141(7) -0.057(6) 0.020(7) 0.045(6)
P3 0.1016(12) 0.0922(13) 0.1111(12) -0.0099(12) 0.0002(11) 0.0067(11)
F1 0.256(7) 0.524(15) 0.224(6) -0.075(9) 0.105(5) 0.086(10)
F2 0.256(7) 0.524(15) 0.224(6) -0.075(9) 0.105(5) 0.086(10)
F3 0.275(6) 0.300(7) 0.193(5) 0.064(5) -0.121(4) -0.159(5)
F4 0.216(6) 0.099(4) 0.396(9) -0.028(5) -0.121(6) -0.007(4)
F6 0.216(6) 0.099(4) 0.396(9) -0.028(5) -0.121(6) -0.007(4)
F5 0.275(6) 0.300(7) 0.193(5) 0.064(5) -0.121(4) -0.159(5)
P3A 0.1016(12) 0.0922(13) 0.1111(12) -0.0099(12) 0.0002(11) 0.0067(11)
F1A 0.151(5) 0.180(8) 0.408(14) -0.006(9) 0.156(7) -0.079(6)
F2A 0.151(5) 0.180(8) 0.408(14) -0.006(9) 0.156(7) -0.079(6)
F4A 0.128(7) 0.152(5) 0.331(10) -0.169(5) -0.020(7) -0.013(5)
F6A 0.128(7) 0.152(5) 0.331(10) -0.169(5) -0.020(7) -0.013(5)
F5A 0.187(9) 0.184(9) 0.204(10) -0.004(8) -0.020(8) 0.054(7)
F3A 0.187(9) 0.184(9) 0.204(10) -0.004(8) -0.020(8) 0.054(7)

loop_
_atom_type_symbol
_atom_type_description
_atom_type_scat_dispersion_real
_atom_type_scat_dispersion_imag
_atom_type_scat_source
C C 0.0033 0.0016 'International Tables Vol C Tables 4.2.6.8 and 6.1.1.4'
H H 0.0000 0.0000 'International Tables Vol C Tables 4.2.6.8 and 6.1.1.4'
N N 0.0061 0.0033 'International Tables Vol C Tables 4.2.6.8 and 6.1.1.4'
O O 0.0106 0.0060 'International Tables Vol C Tables 4.2.6.8 and 6.1.1.4'
F F 0.0171 0.0103 'International Tables Vol C Tables 4.2.6.8 and 6.1.1.4'
P P 0.1023 0.0942 'International Tables Vol C Tables 4.2.6.8 and 6.1.1.4'
Pt Pt -1.7033 8.3905 'International Tables Vol C Tables 4.2.6.8 and 6.1.1.4'

loop_
_geom_angle_atom_site_label_1
_geom_angle_atom_site_label_2
_geom_angle_atom_site_label_3
_geom_angle
_geom_angle_site_symmetry_1
_geom_angle_site_symmetry_3
_geom_angle_publ_flag
N1 Pt1 O2 84.04(11) . 2_655 ?
N1 Pt1 P2 92.47(8) . . ?
O2 Pt1 P2 176.50(8) 2_655 . ?
N1 Pt1 P1 168.65(8) . . ?
O2 Pt1 P1 84.65(7) 2_655 . ?
P2 Pt1 P1 98.82(4) . . ?
C1B P1 C1A 107.3(2) . . ?
C1B P1 C1C 101.01(18) . . ?
C1A P1 C1C 107.5(2) . . ?
C1B P1 Pt1 110.48(15) . . ?
C1A P1 Pt1 107.35(14) . . ?
C1C P1 Pt1 122.29(12) . . ?
C1D P2 C1E 112.28(18) . . ?
C1D P2 C1F 105.05(19) . . ?
C1E P2 C1F 101.18(18) . . ?
C1D P2 Pt1 111.13(13) . . ?
C1E P2 Pt1 114.53(14) . . ?
C1F P2 Pt1 111.87(12) . . ?
C7 O2 Pt1 112.6(2) . 2_655 ?
C5 N1 C1 119.6(3) . . ?
C5 N1 Pt1 117.5(3) . . ?
C1 N1 Pt1 122.8(3) . . ?
N1 C1 C2 123.3(4) . . ?
C1 C2 C3 117.3(4) . . ?
C1 C2 C6 121.0(4) . . ?
C3 C2 C6 121.6(4) . . ?
C2 C3 C4 120.6(4) . . ?
C3 C4 C5 117.6(5) . . ?
N1 C5 C4 121.6(4) . . ?
C2 C6 C7 107.9(3) . . ?
O1 C7 O2 125.8(4) . . ?
O1 C7 C6 119.3(4) . . ?
O2 C7 C6 114.8(4) . . ?
C2A C1A C6A 118.3(5) . . ?
C2A C1A P1 120.5(4) . . ?
C6A C1A P1 120.6(3) . . ?
C1A C2A C3A 120.6(5) . . ?
C4A C3A C2A 119.5(5) . . ?
C3A C4A C5A 121.4(6) . . ?
C6A C5A C4A 117.9(6) . . ?
C5A C6A C1A 122.2(5) . . ?
C6B C1B C2B 120.1(4) . . ?
C6B C1B P1 122.5(3) . . ?
C2B C1B P1 117.4(4) . . ?
C3B C2B C1B 116.9(5) . . ?
C4B C3B C2B 123.1(5) . . ?
C3B C4B C5B 119.3(5) . . ?
C4B C5B C6B 120.0(6) . . ?
C1B C6B C5B 120.5(5) . . ?
C2C C1C C6C 117.6(4) . . ?
C2C C1C P1 118.1(4) . . ?
C6C C1C P1 124.2(3) . . ?
C3C C2C C1C 121.9(5) . . ?
C2C C3C C4C 119.5(5) . . ?
C5C C4C C3C 119.1(5) . . ?
C4C C5C C6C 122.2(5) . . ?
C5C C6C C1C 119.6(5) . . ?
C6D C1D C2D 119.5(4) . . ?
C6D C1D P2 115.4(3) . . ?
C2D C1D P2 125.1(3) . . ?
C1D C2D C3D 119.7(4) . . ?
C4D C3D C2D 121.4(5) . . ?
C3D C4D C5D 119.5(5) . . ?
C4D C5D C6D 120.4(5) . . ?
C1D C6D C5D 119.5(4) . . ?
C6E C1E C2E 118.7(4) . . ?
C6E C1E P2 119.2(3) . . ?
C2E C1E P2 121.6(3) . . ?
C3E C2E C1E 120.5(4) . . ?
C4E C3E C2E 121.3(4) . . ?
C3E C4E C5E 119.7(5) . . ?
C4E C5E C6E 119.4(6) . . ?
C1E C6E C5E 120.3(5) . . ?
C2F C1F C6F 119.3(4) . . ?
C2F C1F P2 118.5(3) . . ?
C6F C1F P2 122.0(3) . . ?
C3F C2F C1F 119.5(4) . . ?
C4F C3F C2F 123.2(5) . . ?
C3F C4F C5F 118.6(4) . . ?
C4F C5F C6F 119.4(5) . . ?
C1F C6F C5F 120.0(5) . . ?
F2 P3 F6 91.6(2) . . ?
F2 P3 F5 91.7(2) . . ?
F6 P3 F5 90.8(3) . . ?
F2 P3 F4 90.9(2) . . ?
F6 P3 F4 177.1(3) . . ?
F5 P3 F4 90.7(3) . . ?
F2 P3 F1 178.4(3) . . ?
F6 P3 F1 89.4(2) . . ?
F5 P3 F1 89.5(2) . . ?
F4 P3 F1 88.1(2) . . ?
F2 P3 F3 90.5(2) . . ?
F6 P3 F3 90.0(3) . . ?
F5 P3 F3 177.6(3) . . ?
F4 P3 F3 88.4(3) . . ?
F1 P3 F3 88.2(2) . . ?
F2A P3A F6A 91.1(3) . . ?
F2A P3A F5A 90.7(2) . . ?
F6A P3A F5A 90.7(3) . . ?
F2A P3A F3A 90.6(2) . . ?
F6A P3A F3A 91.5(3) . . ?
F5A P3A F3A 177.4(3) . . ?
F2A P3A F1A 177.9(3) . . ?
F6A P3A F1A 91.0(3) . . ?
F5A P3A F1A 89.6(2) . . ?
F3A P3A F1A 89.1(2) . . ?
F2A P3A F4A 89.6(2) . . ?
F6A P3A F4A 178.9(3) . . ?
F5A P3A F4A 88.5(3) . . ?
F3A P3A F4A 89.3(3) . . ?
F1A P3A F4A 88.3(3) . . ?

loop_
_geom_bond_atom_site_label_1
_geom_bond_atom_site_label_2
_geom_bond_distance
_geom_bond_site_symmetry_2
_geom_bond_publ_flag
Pt1 N1 2.074(3) . ?
Pt1 O2 2.084(2) 2_655 ?
Pt1 P2 2.2452(10) . ?
Pt1 P1 2.2631(11) . ?
P1 C1B 1.814(5) . ?
P1 C1A 1.818(5) . ?
P1 C1C 1.826(4) . ?
P2 C1D 1.799(4) . ?
P2 C1E 1.802(4) . ?
P2 C1F 1.822(4) . ?
O1 C7 1.228(5) . ?
O2 C7 1.284(5) . ?
O2 Pt1 2.084(2) 2_655 ?
N1 C5 1.327(6) . ?
N1 C1 1.327(5) . ?
C1 C2 1.377(5) . ?
C2 C3 1.378(7) . ?
C2 C6 1.486(6) . ?
C3 C4 1.387(7) . ?
C4 C5 1.400(7) . ?
C6 C7 1.514(6) . ?
C1A C2A 1.374(6) . ?
C1A C6A 1.377(7) . ?
C2A C3A 1.382(7) . ?
C3A C4A 1.364(9) . ?
C4A C5A 1.376(8) . ?
C5A C6A 1.374(8) . ?
C1B C6B 1.357(7) . ?
C1B C2B 1.416(6) . ?
C2B C3B 1.386(8) . ?
C3B C4B 1.344(9) . ?
C4B C5B 1.372(8) . ?
C5B C6B 1.390(7) . ?
C1C C2C 1.367(6) . ?
C1C C6C 1.397(7) . ?
C2C C3C 1.358(6) . ?
C3C C4C 1.389(8) . ?
C4C C5C 1.330(7) . ?
C5C C6C 1.363(6) . ?
C1D C6D 1.380(6) . ?
C1D C2D 1.383(6) . ?
C2D C3D 1.405(7) . ?
C3D C4D 1.331(7) . ?
C4D C5D 1.395(7) . ?
C5D C6D 1.398(7) . ?
C1E C6E 1.367(7) . ?
C1E C2E 1.396(5) . ?
C2E C3E 1.355(6) . ?
C3E C4E 1.354(8) . ?
C4E C5E 1.381(8) . ?
C5E C6E 1.401(7) . ?
C1F C2F 1.381(6) . ?
C1F C6F 1.383(6) . ?
C2F C3F 1.364(6) . ?
C3F C4F 1.353(7) . ?
C4F C5F 1.391(8) . ?
C5F C6F 1.413(6) . ?
P3 F2 1.479(4) . ?
P3 F6 1.506(4) . ?
P3 F5 1.507(4) . ?
P3 F4 1.534(4) . ?
P3 F1 1.535(4) . ?
P3 F3 1.536(4) . ?
P3A F2A 1.500(4) . ?
P3A F6A 1.517(5) . ?
P3A F5A 1.523(5) . ?
P3A F3A 1.529(5) . ?
P3A F1A 1.534(4) . ?
P3A F4A 1.545(5) . ?
